data_4068472
loop_
_publ_author_name
'Ren, Yi'
'Dienes, Yvonne'
'Hettel, Sonja'
'Parvez, Masood'
'Hoge, Berthold'
'Baumgartner, Thomas'

_publ_section_title
;
 Highly Fluorinated Dithieno[3,2-b:2&#x2032;,3&#x2032;-d]phospholes with
 Stabilized LUMO Levels
;
_journal_issue 3
_journal_name_full Organometallics
_journal_page_first 734
_journal_paper_doi 10.1021/om800874d
_journal_volume 28
_journal_year 2009
_chemical_formula_moiety 'C14 H4 F5 P S2'
_chemical_formula_sum 'C14 H4 F5 P S2'
_chemical_formula_weight 362.26
_chemical_name_systematic
;
 ?
;
_space_group_IT_number 61
_symmetry_cell_setting orthorhombic
_symmetry_space_group_name_Hall '-P 2bc 2ac'
_symmetry_space_group_name_H-M 'P c a b'
_atom_sites_solution_hydrogens geom
_atom_sites_solution_primary direct
_atom_sites_solution_secondary difmap
_audit_creation_method SHELXL-97
_cell_angle_alpha 90.00
_cell_angle_beta 90.00
_cell_angle_gamma 90.00
_cell_formula_units_Z 8
_cell_length_a 11.0038(11)
_cell_length_b 14.7512(16)
_cell_length_c 15.7784(16)
_cell_measurement_reflns_used 6680
_cell_measurement_temperature 110(2)
_cell_measurement_theta_max 30.14
_cell_measurement_theta_min 2.76
_cell_volume 2561.1(5)
_computing_cell_refinement 'Bruker SMART'
_computing_data_collection 'Bruker SMART'
_computing_data_reduction 'Bruker SAINT'
_computing_molecular_graphics 'Bruker SHELXTL'
_computing_publication_material 'Bruker SHELXTL'
_computing_structure_refinement 'SHELXL-97 (Sheldrick, 1997)'
_computing_structure_solution 'Bruker SHELXTL'
_diffrn_ambient_temperature 110(2)
_diffrn_measured_fraction_theta_full 0.999
_diffrn_measured_fraction_theta_max 0.862
_diffrn_measurement_device_type 'CCD area detector'
_diffrn_measurement_method 'omega scans'
_diffrn_radiation_monochromator graphite
_diffrn_radiation_source 'fine-focus sealed tube'
_diffrn_radiation_type MoK\a
_diffrn_radiation_wavelength 0.71073
_diffrn_reflns_av_R_equivalents 0.0675
_diffrn_reflns_av_sigmaI/netI 0.0428
_diffrn_reflns_limit_h_max 15
_diffrn_reflns_limit_h_min -11
_diffrn_reflns_limit_k_max 19
_diffrn_reflns_limit_k_min -18
_diffrn_reflns_limit_l_max 18
_diffrn_reflns_limit_l_min -21
_diffrn_reflns_number 19045
_diffrn_reflns_theta_full 28.00
_diffrn_reflns_theta_max 30.87
_diffrn_reflns_theta_min 2.58
_exptl_absorpt_coefficient_mu 0.592
_exptl_absorpt_correction_T_max 0.9165
_exptl_absorpt_correction_T_min 0.8196
_exptl_absorpt_correction_type multi-scan
_exptl_absorpt_process_details SADABS
_exptl_crystal_colour yellow
_exptl_crystal_density_diffrn 1.879
_exptl_crystal_density_method 'not measured'
_exptl_crystal_description rod
_exptl_crystal_F_000 1440
_exptl_crystal_size_max 0.35
_exptl_crystal_size_mid 0.15
_exptl_crystal_size_min 0.15
_refine_diff_density_max 0.528
_refine_diff_density_min -0.321
_refine_diff_density_rms 0.091
_refine_ls_extinction_method none
_refine_ls_goodness_of_fit_ref 1.014
_refine_ls_hydrogen_treatment constr
_refine_ls_matrix_type full
_refine_ls_number_parameters 199
_refine_ls_number_reflns 3471
_refine_ls_number_restraints 0
_refine_ls_restrained_S_all 1.014
_refine_ls_R_factor_all 0.0423
_refine_ls_R_factor_gt 0.0358
_refine_ls_shift/su_max 0.000
_refine_ls_shift/su_mean 0.000
_refine_ls_structure_factor_coef Fsqd
_refine_ls_weighting_details 'calc w=1/[\s^2^(Fo^2^)+(0.0600P)^2^+0.0000P] where P=(Fo^2^+2Fc^2^)/3'
_refine_ls_weighting_scheme calc
_refine_ls_wR_factor_gt 0.0939
_refine_ls_wR_factor_ref 0.0965
_reflns_number_gt 2892
_reflns_number_total 3471
_reflns_threshold_expression >2sigma(I)
_cod_data_source_file om800874d_si_002.cif
_cod_data_source_block u07_c065
_cod_depositor_comments
;
The following automatic conversions were performed:

'_symmetry_cell_setting' value 'Orthorhombic' changed to
'orthorhombic' according to
/home/saulius/struct/CIF-dictionaries/cif_core.dic dictionary named
'cif_core.dic' version 2.4.2 from 2011-04-26.

Automatic conversion script
Id: cif_fix_values 1715 2011-07-08 13:25:40Z adriana 
;
_cod_original_sg_symbol_H-M 'Pcab '
_cod_database_code 4068472

loop_
_symmetry_equiv_pos_as_xyz
'x, y, z'
'-x, -y+1/2, z+1/2'
'x+1/2, -y, -z+1/2'
'-x+1/2, y+1/2, -z'
'-x, -y, -z'
'x, y-1/2, -z-1/2'
'-x-1/2, y, z-1/2'
'x-1/2, -y-1/2, z'

loop_
_atom_site_label
_atom_site_type_symbol
_atom_site_fract_x
_atom_site_fract_y
_atom_site_fract_z
_atom_site_U_iso_or_equiv
_atom_site_adp_type
_atom_site_occupancy
_atom_site_symmetry_multiplicity
_atom_site_calc_flag
_atom_site_refinement_flags
P1 P 0.09314(4) 0.21768(3) 0.11728(3) 0.01223(11) Uani 1 1 d .
S2 S -0.20646(4) 0.07197(3) 0.01992(3) 0.01565(12) Uani 1 1 d .
S1 S -0.22228(4) 0.14385(3) 0.25216(3) 0.01505(12) Uani 1 1 d .
F1 F 0.21471(9) 0.11762(7) 0.27676(6) 0.0182(2) Uani 1 1 d .
F5 F 0.26981(9) 0.17934(7) -0.01515(6) 0.0172(2) Uani 1 1 d .
F2 F 0.43524(9) 0.04389(6) 0.28195(6) 0.0183(2) Uani 1 1 d .
F4 F 0.48811(9) 0.09916(7) -0.00916(6) 0.0190(2) Uani 1 1 d .
F3 F 0.57259(9) 0.03045(7) 0.14093(6) 0.0200(2) Uani 1 1 d .
C11 C 0.27825(15) 0.11393(10) 0.20406(10) 0.0126(3) Uani 1 1 d .
C6 C -0.00095(15) 0.14982(10) 0.04701(10) 0.0122(3) Uani 1 1 d .
C4 C -0.11296(15) 0.15258(10) 0.17483(10) 0.0125(3) Uani 1 1 d .
C8 C -0.10237(15) 0.07776(11) -0.06147(10) 0.0162(3) Uani 1 1 d .
H8 H -0.1162 0.0532 -0.1163 0.019 Uiso 1 1 calc R
C12 C 0.39175(15) 0.07475(11) 0.20816(10) 0.0138(3) Uani 1 1 d .
C2 C -0.01732(16) 0.21620(11) 0.29208(10) 0.0161(3) Uani 1 1 d .
H2 H 0.0457 0.2451 0.3232 0.019 Uiso 1 1 calc R
C10 C 0.23125(15) 0.14953(10) 0.12960(10) 0.0122(3) Uani 1 1 d .
C14 C 0.41974(15) 0.10268(11) 0.06074(10) 0.0141(3) Uani 1 1 d .
C1 C -0.12680(16) 0.19324(11) 0.32574(10) 0.0173(3) Uani 1 1 d .
H1 H -0.1484 0.2032 0.3833 0.021 Uiso 1 1 calc R
C15 C 0.30693(15) 0.14312(10) 0.05895(10) 0.0124(3) Uani 1 1 d .
C3 C -0.00767(15) 0.19219(11) 0.20514(9) 0.0127(3) Uani 1 1 d .
C5 C -0.10842(15) 0.12713(10) 0.08678(10) 0.0124(3) Uani 1 1 d .
C13 C 0.46243(15) 0.06811(10) 0.13651(10) 0.0141(3) Uani 1 1 d .
C7 C 0.00219(15) 0.12137(11) -0.03873(10) 0.0141(3) Uani 1 1 d .
H7 H 0.0688 0.1314 -0.0759 0.017 Uiso 1 1 calc R

loop_
_atom_site_aniso_label
_atom_site_aniso_U_11
_atom_site_aniso_U_22
_atom_site_aniso_U_33
_atom_site_aniso_U_23
_atom_site_aniso_U_13
_atom_site_aniso_U_12
P1 0.0115(2) 0.0127(2) 0.0124(2) 0.00014(15) 0.00069(15) 0.00027(15)
S2 0.0120(2) 0.0206(2) 0.0144(2) -0.00222(16) -0.00063(15) -0.00165(15)
S1 0.0138(2) 0.0177(2) 0.0136(2) 0.00013(15) 0.00384(15) 0.00076(15)
F1 0.0190(6) 0.0244(5) 0.0112(5) 0.0035(4) 0.0036(4) 0.0008(4)
F5 0.0169(5) 0.0240(5) 0.0106(5) 0.0039(4) -0.0005(4) 0.0019(4)
F2 0.0210(6) 0.0199(5) 0.0139(5) 0.0037(4) -0.0053(4) 0.0013(4)
F4 0.0167(5) 0.0261(5) 0.0144(5) -0.0022(4) 0.0051(4) 0.0022(4)
F3 0.0125(5) 0.0234(5) 0.0240(5) -0.0002(4) -0.0021(4) 0.0053(4)
C11 0.0146(8) 0.0123(7) 0.0107(7) -0.0012(6) 0.0024(6) -0.0027(6)
C6 0.0115(8) 0.0135(7) 0.0114(7) 0.0009(6) -0.0018(6) 0.0007(6)
C4 0.0131(8) 0.0123(7) 0.0121(7) 0.0009(6) 0.0028(6) 0.0024(6)
C8 0.0170(9) 0.0209(8) 0.0107(7) -0.0001(6) -0.0004(6) 0.0017(7)
C12 0.0170(8) 0.0128(7) 0.0117(7) 0.0023(6) -0.0052(6) -0.0024(6)
C2 0.0170(9) 0.0183(8) 0.0129(8) -0.0031(6) 0.0004(6) 0.0012(6)
C10 0.0111(8) 0.0118(7) 0.0137(8) 0.0000(6) 0.0006(6) -0.0017(6)
C14 0.0142(8) 0.0157(7) 0.0125(8) -0.0032(6) 0.0030(6) -0.0020(6)
C1 0.0202(9) 0.0206(8) 0.0110(7) -0.0019(6) 0.0008(7) 0.0031(7)
C15 0.0142(8) 0.0132(7) 0.0099(7) 0.0008(6) -0.0023(6) -0.0022(6)
C3 0.0131(8) 0.0130(7) 0.0121(7) 0.0005(6) 0.0015(6) 0.0023(6)
C5 0.0116(8) 0.0132(7) 0.0123(7) 0.0002(6) -0.0015(6) 0.0010(6)
C13 0.0115(8) 0.0128(7) 0.0182(8) -0.0011(6) -0.0033(6) 0.0004(6)
C7 0.0144(8) 0.0175(8) 0.0103(7) 0.0028(6) 0.0011(6) 0.0016(6)

loop_
_atom_type_symbol
_atom_type_description
_atom_type_scat_dispersion_real
_atom_type_scat_dispersion_imag
_atom_type_scat_source
C C 0.0033 0.0016 'International Tables Vol C Tables 4.2.6.8 and 6.1.1.4'
H H 0.0000 0.0000 'International Tables Vol C Tables 4.2.6.8 and 6.1.1.4'
F F 0.0171 0.0103 'International Tables Vol C Tables 4.2.6.8 and 6.1.1.4'
P P 0.1023 0.0942 'International Tables Vol C Tables 4.2.6.8 and 6.1.1.4'
S S 0.1246 0.1234 'International Tables Vol C Tables 4.2.6.8 and 6.1.1.4'

loop_
_geom_angle_atom_site_label_1
_geom_angle_atom_site_label_2
_geom_angle_atom_site_label_3
_geom_angle
C3 P1 C6 90.21(7)
C3 P1 C10 108.19(7)
C6 P1 C10 103.59(7)
C5 S2 C8 90.96(8)
C4 S1 C1 91.14(8)
F1 C11 C12 116.64(14)
F1 C11 C10 120.90(14)
C12 C11 C10 122.46(15)
C5 C6 C7 112.54(15)
C5 C6 P1 110.14(12)
C7 C6 P1 137.03(13)
C3 C4 C5 114.50(14)
C3 C4 S1 111.88(12)
C5 C4 S1 133.62(13)
C7 C8 S2 112.80(13)
C7 C8 H8 123.6
S2 C8 H8 123.6
F2 C12 C13 119.23(15)
F2 C12 C11 120.51(15)
C13 C12 C11 120.26(15)
C1 C2 C3 112.41(15)
C1 C2 H2 123.8
C3 C2 H2 123.8
C11 C10 C15 115.39(14)
C11 C10 P1 127.36(12)
C15 C10 P1 116.59(12)
F4 C14 C15 120.48(14)
F4 C14 C13 120.55(15)
C15 C14 C13 118.94(15)
C2 C1 S1 112.43(12)
C2 C1 H1 123.8
S1 C1 H1 123.8
F5 C15 C14 117.53(14)
F5 C15 C10 119.02(14)
C14 C15 C10 123.44(14)
C4 C3 C2 112.13(14)
C4 C3 P1 109.60(11)
C2 C3 P1 137.02(13)
C6 C5 C4 113.91(14)
C6 C5 S2 112.00(12)
C4 C5 S2 134.07(13)
F3 C13 C12 120.00(14)
F3 C13 C14 120.48(15)
C12 C13 C14 119.49(15)
C8 C7 C6 111.70(15)
C8 C7 H7 124.2
C6 C7 H7 124.2

loop_
_geom_bond_atom_site_label_1
_geom_bond_atom_site_label_2
_geom_bond_distance
P1 C3 1.8149(16)
P1 C6 1.8175(16)
P1 C10 1.8325(17)
S2 C5 1.7143(16)
S2 C8 1.7229(17)
S1 C4 1.7182(16)
S1 C1 1.7271(17)
F1 C11 1.3445(18)
F5 C15 1.3488(17)
F2 C12 1.3386(17)
F4 C14 1.3361(17)
F3 C13 1.3352(18)
C11 C12 1.378(2)
C11 C10 1.387(2)
C6 C5 1.380(2)
C6 C7 1.417(2)
C4 C3 1.383(2)
C4 C5 1.440(2)
C8 C7 1.366(2)
C8 H8 0.9500
C12 C13 1.376(2)
C2 C1 1.359(2)
C2 C3 1.421(2)
C2 H2 0.9500
C10 C15 1.395(2)
C14 C15 1.378(2)
C14 C13 1.382(2)
C1 H1 0.9500
C7 H7 0.9500

loop_
_cod_related_entry_id
_cod_related_entry_database
_cod_related_entry_code
1 ChemSpider 30659723
